data_7151205
loop_
_publ_author_name
'Jacobs, Ayesha'
'le Roex, Tanya'
'Nassimbeni, Luigi R.'
'Toda, Fumio'

_publ_section_title
;
 Inclusion of volatile guests by a tetrapedal host: structure and
 kinetics.
;
_journal_issue 12
_journal_name_full 'Organic &amp; biomolecular chemistry'
_journal_page_first 2452
_journal_page_last 2457
_journal_paper_doi 10.1039/b602367n
_journal_volume 4
_journal_year 2006
_chemical_formula_moiety 'C62 H44 O4. 4(C3 H6 O)'
_chemical_formula_sum 'C74 H68 O8'
_chemical_formula_weight 1085.28
_chemical_name_common
;tetra(3-hydroxy-3,3-diphenyl-2-propynyl)ethene.4(acetone)
clathrate
;
_chemical_name_systematic
;
tetra(3-hydroxy-3,3-diphenyl-2-propynyl)ethene.4(acetone) clathrate
;
_space_group_IT_number 2
_symmetry_cell_setting triclinic
_symmetry_space_group_name_Hall '-P 1'
_symmetry_space_group_name_H-M 'P -1'
_atom_sites_solution_hydrogens geom
_atom_sites_solution_primary direct
_atom_sites_solution_secondary difmap
_audit_creation_method SHELXL-97
_cell_angle_alpha 90.697(1)
_cell_angle_beta 91.861(1)
_cell_angle_gamma 109.789(1)
_cell_formula_units_Z 2
_cell_length_a 13.8204(2)
_cell_length_b 13.9878(3)
_cell_length_c 16.6312(3)
_cell_measurement_reflns_used 46884
_cell_measurement_temperature 113(2)
_cell_measurement_theta_max 27.88
_cell_measurement_theta_min 1.02
_cell_volume 3022.72(10)
_computing_cell_refinement 'Collect (Nonius, 2000)'
_computing_data_collection 'Collect (Nonius, 2000)'
_computing_data_reduction 'Collect (Nonius, 2000)'
_computing_molecular_graphics 'XSEED, a graphical interface to SHELX (1999)'
_computing_publication_material 'SHELXL-97 (Sheldrick, 1997)'
_computing_structure_refinement 'SHELXL-97 (Sheldrick, 1997)'
_computing_structure_solution 'SHELXS-97 (Sheldrick, 1990)'
_diffrn_ambient_temperature 113(2)
_diffrn_measured_fraction_theta_full 0.979
_diffrn_measured_fraction_theta_max 0.979
_diffrn_measurement_device_type 'Nonius Kappa CCD'
_diffrn_measurement_method 'combination of phi and omega'
_diffrn_radiation_monochromator graphite
_diffrn_radiation_source 'fine-focus sealed tube'
_diffrn_radiation_type MoK\a
_diffrn_radiation_wavelength 0.71073
_diffrn_reflns_av_R_equivalents 0.0399
_diffrn_reflns_av_sigmaI/netI 0.0803
_diffrn_reflns_limit_h_max 17
_diffrn_reflns_limit_h_min -18
_diffrn_reflns_limit_k_max 18
_diffrn_reflns_limit_k_min -18
_diffrn_reflns_limit_l_max 21
_diffrn_reflns_limit_l_min -21
_diffrn_reflns_number 25169
_diffrn_reflns_theta_full 27.85
_diffrn_reflns_theta_max 27.85
_diffrn_reflns_theta_min 1.23
_exptl_absorpt_coefficient_mu 0.076
_exptl_absorpt_correction_type none
_exptl_crystal_colour colourless
_exptl_crystal_density_diffrn 1.192
_exptl_crystal_density_meas ?
_exptl_crystal_density_method .
_exptl_crystal_F_000 1152
_exptl_crystal_size_max 0.30
_exptl_crystal_size_mid 0.13
_exptl_crystal_size_min 0.12
_refine_diff_density_max 0.248
_refine_diff_density_min -0.234
_refine_diff_density_rms 0.046
_refine_ls_extinction_method none
_refine_ls_goodness_of_fit_ref 1.034
_refine_ls_hydrogen_treatment mixed
_refine_ls_matrix_type full
_refine_ls_number_parameters 763
_refine_ls_number_reflns 14069
_refine_ls_number_restraints 4
_refine_ls_restrained_S_all 1.034
_refine_ls_R_factor_all 0.1056
_refine_ls_R_factor_gt 0.0501
_refine_ls_shift/su_max 0.001
_refine_ls_shift/su_mean 0.000
_refine_ls_structure_factor_coef Fsqd
_refine_ls_weighting_details 'calc w=1/[\s^2^(Fo^2^)+(0.0525P)^2^+0.0000P] where P=(Fo^2^+2Fc^2^)/3'
_refine_ls_weighting_scheme calc
_refine_ls_wR_factor_gt 0.1003
_refine_ls_wR_factor_ref 0.1166
_reflns_number_gt 8510
_reflns_number_total 14069
_reflns_threshold_expression >2sigma(I)
_cod_data_source_file b602367n.txt
_cod_data_source_block c:\tetace
_cod_original_cell_volume 3022.72(1)
_cod_original_sg_symbol_H-M P-1
_cod_database_code 7151205

loop_
_symmetry_equiv_pos_as_xyz
'x, y, z'
'-x, -y, -z'

loop_
_atom_site_label
_atom_site_type_symbol
_atom_site_fract_x
_atom_site_fract_y
_atom_site_fract_z
_atom_site_U_iso_or_equiv
_atom_site_adp_type
_atom_site_occupancy
_atom_site_symmetry_multiplicity
_atom_site_calc_flag
_atom_site_refinement_flags
_atom_site_disorder_assembly
_atom_site_disorder_group
C1 C 0.52747(11) 1.10963(11) 0.25069(8) 0.0173(3) Uani 1 1 d . . .
C1G C 0.37801(13) 1.35788(11) 0.38994(10) 0.0292(4) Uani 1 1 d . . .
C2 C 0.46887(11) 1.15996(11) 0.20708(8) 0.0194(3) Uani 1 1 d . . .
C3 C 0.42707(11) 1.20984(11) 0.17149(8) 0.0201(3) Uani 1 1 d . . .
O4 O 0.40869(8) 1.37210(7) 0.16488(6) 0.0227(2) Uani 1 1 d D . .
C4 C 0.37303(11) 1.27116(11) 0.13035(8) 0.0192(3) Uani 1 1 d . . .
H4 H 0.3860(15) 1.3676(15) 0.2188(7) 0.060(6) Uiso 1 1 d D . .
C5 C 0.39679(11) 1.27934(11) 0.04066(8) 0.0194(3) Uani 1 1 d . . .
C6 C 0.41137(12) 1.36926(12) 0.00072(9) 0.0249(4) Uani 1 1 d . . .
H6 H 0.4123 1.4285 0.0298 0.030 Uiso 1 1 calc R . .
C7 C 0.42466(13) 1.37292(13) -0.08165(9) 0.0307(4) Uani 1 1 d . . .
H7 H 0.4355 1.4350 -0.1086 0.037 Uiso 1 1 calc R . .
C8 C 0.42222(12) 1.28707(13) -0.12482(9) 0.0310(4) Uani 1 1 d . . .
H8 H 0.4297 1.2895 -0.1814 0.037 Uiso 1 1 calc R . .
C9 C 0.40883(13) 1.19750(13) -0.08490(9) 0.0307(4) Uani 1 1 d . . .
H9 H 0.4078 1.1383 -0.1141 0.037 Uiso 1 1 calc R . .
C10 C 0.39686(12) 1.19401(12) -0.00260(9) 0.0258(4) Uani 1 1 d . . .
H10 H 0.3886 1.1325 0.0245 0.031 Uiso 1 1 calc R . .
C11 C 0.25637(11) 1.22263(11) 0.13848(8) 0.0180(3) Uani 1 1 d . . .
C12 C 0.19486(12) 1.27787(12) 0.11241(9) 0.0243(4) Uani 1 1 d . . .
H12 H 0.2256 1.3431 0.0904 0.029 Uiso 1 1 calc R . .
C13 C 0.08892(13) 1.23808(12) 0.11842(9) 0.0286(4) Uani 1 1 d . . .
H13 H 0.0474 1.2763 0.1005 0.034 Uiso 1 1 calc R . .
C14 C 0.04322(12) 1.14331(12) 0.15028(9) 0.0267(4) Uani 1 1 d . . .
H14 H -0.0293 1.1168 0.1552 0.032 Uiso 1 1 calc R . .
C15 C 0.10377(13) 1.08739(12) 0.17491(9) 0.0278(4) Uani 1 1 d . . .
H15 H 0.0727 1.0218 0.1961 0.033 Uiso 1 1 calc R . .
C16 C 0.20989(12) 1.12671(11) 0.16875(8) 0.0242(4) Uani 1 1 d . . .
H16 H 0.2509 1.0875 0.1854 0.029 Uiso 1 1 calc R . .
C17 C 0.61471(12) 1.17488(11) 0.29662(8) 0.0195(3) Uani 1 1 d . . .
C18 C 0.68479(12) 1.23492(11) 0.33407(8) 0.0201(3) Uani 1 1 d . . .
O19 O 0.77857(8) 1.41023(7) 0.35302(6) 0.0265(3) Uani 1 1 d D . .
C19 C 0.77084(12) 1.31161(11) 0.37946(8) 0.0204(3) Uani 1 1 d . . .
H19 H 0.7963(15) 1.4150(14) 0.2981(6) 0.060(6) Uiso 1 1 d D . .
C20 C 0.87192(12) 1.29090(11) 0.36785(8) 0.0216(3) Uani 1 1 d . . .
C21 C 0.96477(13) 1.37158(12) 0.37637(9) 0.0306(4) Uani 1 1 d . . .
H21 H 0.9649 1.4379 0.3896 0.037 Uiso 1 1 calc R . .
C22 C 1.05678(13) 1.35497(13) 0.36552(10) 0.0368(4) Uani 1 1 d . . .
H22 H 1.1197 1.4104 0.3708 0.044 Uiso 1 1 calc R . .
C23 C 1.05843(13) 1.25921(14) 0.34720(10) 0.0339(4) Uani 1 1 d . . .
H23 H 1.1219 1.2487 0.3393 0.041 Uiso 1 1 calc R . .
C24 C 0.96680(13) 1.17867(13) 0.34051(9) 0.0293(4) Uani 1 1 d . . .
H24 H 0.9674 1.1122 0.3291 0.035 Uiso 1 1 calc R . .
C25 C 0.87397(12) 1.19429(12) 0.35040(8) 0.0238(4) Uani 1 1 d . . .
H25 H 0.8113 1.1385 0.3452 0.029 Uiso 1 1 calc R . .
C26 C 0.74582(11) 1.30654(11) 0.46913(8) 0.0208(3) Uani 1 1 d . . .
C27 C 0.74659(12) 1.39293(12) 0.51149(9) 0.0263(4) Uani 1 1 d . . .
H27 H 0.7626 1.4560 0.4852 0.032 Uiso 1 1 calc R . .
C28 C 0.72379(13) 1.38680(13) 0.59264(9) 0.0297(4) Uani 1 1 d . . .
H28 H 0.7242 1.4460 0.6215 0.036 Uiso 1 1 calc R . .
C29 C 0.70067(12) 1.29611(13) 0.63136(9) 0.0308(4) Uani 1 1 d . . .
H29 H 0.6856 1.2926 0.6868 0.037 Uiso 1 1 calc R . .
C30 C 0.69951(13) 1.20984(13) 0.58924(9) 0.0301(4) Uani 1 1 d . . .
H30 H 0.6837 1.1470 0.6159 0.036 Uiso 1 1 calc R . .
C31 C 0.72132(12) 1.21468(12) 0.50838(9) 0.0271(4) Uani 1 1 d . . .
H31 H 0.7195 1.1550 0.4796 0.032 Uiso 1 1 calc R . .
C32 C 0.50238(11) 1.00625(11) 0.24876(8) 0.0182(3) Uani 1 1 d . . .
C33 C 0.56923(12) 0.96098(11) 0.28784(8) 0.0194(3) Uani 1 1 d . . .
C34 C 0.62840(12) 0.92685(11) 0.32050(8) 0.0201(3) Uani 1 1 d . . .
O35 O 0.80266(8) 0.93837(8) 0.34549(6) 0.0238(2) Uani 1 1 d D . .
C35 C 0.69933(11) 0.88592(11) 0.36575(8) 0.0198(3) Uani 1 1 d . . .
H35 H 0.8100(14) 0.9290(13) 0.2890(6) 0.049(5) Uiso 1 1 d D . .
C36 C 0.69341(12) 0.90514(11) 0.45624(8) 0.0204(3) Uani 1 1 d . . .
C37 C 0.77567(13) 0.90927(13) 0.50757(9) 0.0328(4) Uani 1 1 d . . .
H37 H 0.8355 0.9010 0.4864 0.039 Uiso 1 1 calc R . .
C38 C 0.77148(14) 0.92544(14) 0.58974(9) 0.0376(4) Uani 1 1 d . . .
H38 H 0.8284 0.9281 0.6244 0.045 Uiso 1 1 calc R . .
C39 C 0.68539(14) 0.93761(12) 0.62121(9) 0.0322(4) Uani 1 1 d . . .
H39 H 0.6828 0.9491 0.6774 0.039 Uiso 1 1 calc R . .
C40 C 0.60295(14) 0.93301(13) 0.57043(9) 0.0327(4) Uani 1 1 d . . .
H40 H 0.5432 0.9413 0.5917 0.039 Uiso 1 1 calc R . .
C41 C 0.60677(13) 0.91641(12) 0.48864(9) 0.0270(4) Uani 1 1 d . . .
H41 H 0.5493 0.9127 0.4543 0.032 Uiso 1 1 calc R . .
C42 C 0.66822(12) 0.77120(11) 0.34661(8) 0.0200(3) Uani 1 1 d . . .
C43 C 0.74141(13) 0.72848(12) 0.32718(9) 0.0287(4) Uani 1 1 d . . .
H43 H 0.8120 0.7696 0.3273 0.034 Uiso 1 1 calc R . .
C44 C 0.71194(15) 0.62521(13) 0.30736(10) 0.0377(4) Uani 1 1 d . . .
H44 H 0.7626 0.5962 0.2942 0.045 Uiso 1 1 calc R . .
C45 C 0.60968(16) 0.56501(13) 0.30682(10) 0.0394(5) Uani 1 1 d . . .
H45 H 0.5896 0.4950 0.2920 0.047 Uiso 1 1 calc R . .
C46 C 0.53673(14) 0.60682(12) 0.32782(9) 0.0333(4) Uani 1 1 d . . .
H46 H 0.4664 0.5651 0.3285 0.040 Uiso 1 1 calc R . .
C47 C 0.56528(13) 0.70917(11) 0.34790(8) 0.0256(4) Uani 1 1 d . . .
H47 H 0.5145 0.7373 0.3626 0.031 Uiso 1 1 calc R . .
C48 C 0.41037(12) 0.94167(11) 0.20802(8) 0.0196(3) Uani 1 1 d . . .
C49 C 0.33296(12) 0.88674(11) 0.17428(8) 0.0203(3) Uani 1 1 d . . .
O50 O 0.15279(8) 0.84778(8) 0.14802(6) 0.0245(2) Uani 1 1 d D . .
C50 C 0.23957(11) 0.81953(11) 0.12875(8) 0.0201(3) Uani 1 1 d . . .
H50 H 0.1346(16) 0.8316(15) 0.2027(7) 0.066(6) Uiso 1 1 d D . .
C51 C 0.22385(12) 0.70847(11) 0.14921(8) 0.0206(3) Uani 1 1 d . . .
C52 C 0.30587(12) 0.67234(12) 0.14478(8) 0.0243(4) Uani 1 1 d . . .
H52 H 0.3703 0.7158 0.1272 0.029 Uiso 1 1 calc R . .
C53 C 0.29441(13) 0.57363(12) 0.16579(9) 0.0294(4) Uani 1 1 d . . .
H53 H 0.3508 0.5496 0.1626 0.035 Uiso 1 1 calc R . .
C54 C 0.20045(14) 0.51005(12) 0.19152(9) 0.0322(4) Uani 1 1 d . . .
H54 H 0.1930 0.4432 0.2079 0.039 Uiso 1 1 calc R . .
C55 C 0.11782(14) 0.54410(12) 0.19333(9) 0.0327(4) Uani 1 1 d . . .
H55 H 0.0529 0.4998 0.2092 0.039 Uiso 1 1 calc R . .
C56 C 0.12916(13) 0.64307(12) 0.17203(9) 0.0267(4) Uani 1 1 d . . .
H56 H 0.0718 0.6659 0.1731 0.032 Uiso 1 1 calc R . .
C57 C 0.25205(12) 0.83458(11) 0.03817(8) 0.0200(3) Uani 1 1 d . . .
C58 C 0.34057(12) 0.89958(12) 0.00589(9) 0.0273(4) Uani 1 1 d . . .
H58 H 0.3974 0.9359 0.0406 0.033 Uiso 1 1 calc R . .
C59 C 0.34734(13) 0.91240(13) -0.07648(9) 0.0331(4) Uani 1 1 d . . .
H59 H 0.4086 0.9576 -0.0977 0.040 Uiso 1 1 calc R . .
C60 C 0.26599(13) 0.86020(13) -0.12772(9) 0.0306(4) Uani 1 1 d . . .
H60 H 0.2701 0.8703 -0.1841 0.037 Uiso 1 1 calc R . .
C61 C 0.17809(13) 0.79275(13) -0.09638(9) 0.0292(4) Uani 1 1 d . . .
H61 H 0.1225 0.7547 -0.1316 0.035 Uiso 1 1 calc R . .
C62 C 0.17058(12) 0.78033(12) -0.01416(9) 0.0268(4) Uani 1 1 d . . .
H62 H 0.1095 0.7345 0.0068 0.032 Uiso 1 1 calc R . .
O1G O 0.34165(9) 1.36773(8) 0.32381(6) 0.0364(3) Uani 1 1 d . . .
C2G C 0.32709(16) 1.37204(15) 0.46467(10) 0.0443(5) Uani 1 1 d . . .
H2GA H 0.3698 1.4347 0.4931 0.066 Uiso 1 1 calc R . .
H2GB H 0.3186 1.3140 0.4996 0.066 Uiso 1 1 calc R . .
H2GC H 0.2595 1.3767 0.4505 0.066 Uiso 1 1 calc R . .
C3G C 0.47430(15) 1.33351(14) 0.40003(12) 0.0460(5) Uani 1 1 d . . .
H3GA H 0.4945 1.3158 0.3475 0.069 Uiso 1 1 calc R . .
H3GB H 0.4627 1.2759 0.4359 0.069 Uiso 1 1 calc R . .
H3GC H 0.5292 1.3927 0.4234 0.069 Uiso 1 1 calc R . .
O4G O 0.83490(10) 1.45925(9) 0.19262(7) 0.0435(3) Uani 1 1 d . . .
C4G C 0.78801(14) 1.44723(13) 0.12790(10) 0.0354(4) Uani 1 1 d . . .
C5G C 0.84038(18) 1.49687(16) 0.05466(11) 0.0607(6) Uani 1 1 d . . .
H5GA H 0.9144 1.5277 0.0669 0.091 Uiso 1 1 calc R . .
H5GB H 0.8125 1.5496 0.0379 0.091 Uiso 1 1 calc R . .
H5GC H 0.8285 1.4459 0.0111 0.091 Uiso 1 1 calc R . .
C6G C 0.67754(15) 1.38285(15) 0.11855(13) 0.0546(5) Uani 1 1 d . . .
H6GA H 0.6522 1.3560 0.1709 0.082 Uiso 1 1 calc R . .
H6GB H 0.6701 1.3263 0.0807 0.082 Uiso 1 1 calc R . .
H6GC H 0.6375 1.4239 0.0979 0.082 Uiso 1 1 calc R . .
O7G O 0.83243(10) 0.93493(9) 0.18323(7) 0.0438(3) Uani 1 1 d . . .
C7G C 0.85396(13) 0.89519(14) 0.12415(10) 0.0375(5) Uani 1 1 d . . .
C8G C 0.85898(15) 0.94217(15) 0.04388(10) 0.0464(5) Uani 1 1 d . . .
H8GA H 0.8236 0.9922 0.0449 0.070 Uiso 1 1 calc R . .
H8GB H 0.8255 0.8893 0.0029 0.070 Uiso 1 1 calc R . .
H8GC H 0.9311 0.9759 0.0310 0.070 Uiso 1 1 calc R . .
C9G C 0.87709(18) 0.79885(18) 0.12882(13) 0.0621(6) Uani 1 1 d . . .
H9GA H 0.8820 0.7814 0.1853 0.093 Uiso 1 1 calc R . .
H9GB H 0.9426 0.8076 0.1036 0.093 Uiso 1 1 calc R . .
H9GC H 0.8219 0.7441 0.1006 0.093 Uiso 1 1 calc R . .
O10G O 0.06940(10) 0.82405(10) 0.30339(7) 0.0479(3) Uani 1 1 d . . .
C10G C 0.03822(13) 0.77929(15) 0.36464(10) 0.0357(4) Uani 1 1 d . . .
C11G C 0.01495(16) 0.83378(16) 0.43523(10) 0.0492(5) Uani 1 1 d . . .
H11A H 0.0723 0.8503 0.4751 0.074 Uiso 1 1 calc R . .
H11B H -0.0480 0.7902 0.4594 0.074 Uiso 1 1 calc R . .
H11C H 0.0053 0.8966 0.4175 0.074 Uiso 1 1 calc R . .
C12G C 0.02124(17) 0.66891(15) 0.37374(12) 0.0499(5) Uani 1 1 d . . .
H1GA H -0.0524 0.6318 0.3784 0.075 Uiso 1 1 calc R . .
H1GB H 0.0587 0.6593 0.4223 0.075 Uiso 1 1 calc R . .
H1GC H 0.0463 0.6431 0.3266 0.075 Uiso 1 1 calc R . .

loop_
_atom_site_aniso_label
_atom_site_aniso_U_11
_atom_site_aniso_U_22
_atom_site_aniso_U_33
_atom_site_aniso_U_23
_atom_site_aniso_U_13
_atom_site_aniso_U_12
C1 0.0160(8) 0.0219(8) 0.0143(7) 0.0007(6) 0.0005(6) 0.0067(6)
C1G 0.0382(11) 0.0146(8) 0.0307(10) 0.0007(7) -0.0010(8) 0.0037(7)
C2 0.0182(8) 0.0202(8) 0.0176(7) -0.0009(6) 0.0007(6) 0.0037(7)
C3 0.0165(8) 0.0205(8) 0.0195(8) 0.0000(6) -0.0009(6) 0.0015(7)
O4 0.0246(6) 0.0192(6) 0.0221(6) -0.0020(4) -0.0034(5) 0.0049(5)
C4 0.0209(9) 0.0169(8) 0.0189(8) -0.0004(6) -0.0029(6) 0.0057(6)
C5 0.0106(8) 0.0246(8) 0.0211(8) 0.0012(6) -0.0033(6) 0.0038(6)
C6 0.0229(9) 0.0256(9) 0.0257(9) 0.0018(7) -0.0021(7) 0.0078(7)
C7 0.0294(10) 0.0345(10) 0.0264(9) 0.0092(7) -0.0003(7) 0.0085(8)
C8 0.0229(9) 0.0479(11) 0.0193(8) 0.0005(8) 0.0009(7) 0.0084(8)
C9 0.0281(10) 0.0369(10) 0.0268(9) -0.0049(7) 0.0025(7) 0.0106(8)
C10 0.0254(9) 0.0252(9) 0.0258(9) 0.0014(7) -0.0003(7) 0.0075(7)
C11 0.0171(8) 0.0205(8) 0.0152(7) -0.0027(6) -0.0024(6) 0.0053(6)
C12 0.0236(9) 0.0234(9) 0.0263(8) 0.0014(6) 0.0004(7) 0.0086(7)
C13 0.0243(10) 0.0309(10) 0.0337(9) -0.0011(7) -0.0016(7) 0.0138(8)
C14 0.0174(9) 0.0324(10) 0.0281(9) -0.0035(7) -0.0005(7) 0.0056(7)
C15 0.0259(10) 0.0262(9) 0.0275(9) 0.0032(7) -0.0001(7) 0.0040(7)
C16 0.0219(9) 0.0267(9) 0.0230(8) 0.0024(6) -0.0037(7) 0.0072(7)
C17 0.0218(9) 0.0217(8) 0.0171(8) 0.0008(6) 0.0006(6) 0.0102(7)
C18 0.0210(9) 0.0217(8) 0.0195(8) 0.0006(6) 0.0007(6) 0.0097(7)
O19 0.0341(7) 0.0201(6) 0.0253(6) 0.0014(5) -0.0008(5) 0.0092(5)
C19 0.0201(9) 0.0170(8) 0.0223(8) 0.0001(6) -0.0026(6) 0.0043(6)
C20 0.0204(9) 0.0245(9) 0.0175(8) 0.0009(6) -0.0021(6) 0.0048(7)
C21 0.0260(10) 0.0222(9) 0.0388(10) 0.0005(7) -0.0019(7) 0.0022(7)
C22 0.0197(10) 0.0338(11) 0.0483(11) 0.0054(8) -0.0013(8) -0.0022(8)
C23 0.0210(10) 0.0442(11) 0.0366(10) 0.0031(8) 0.0040(7) 0.0111(8)
C24 0.0262(10) 0.0311(10) 0.0314(9) -0.0032(7) 0.0003(7) 0.0109(8)
C25 0.0193(9) 0.0250(9) 0.0236(8) -0.0010(6) -0.0016(6) 0.0033(7)
C26 0.0159(8) 0.0226(8) 0.0217(8) -0.0026(6) -0.0040(6) 0.0041(7)
C27 0.0238(9) 0.0243(9) 0.0279(9) -0.0031(7) -0.0009(7) 0.0049(7)
C28 0.0267(10) 0.0304(10) 0.0279(9) -0.0086(7) -0.0003(7) 0.0048(8)
C29 0.0245(10) 0.0440(11) 0.0199(8) -0.0030(7) -0.0010(7) 0.0067(8)
C30 0.0309(10) 0.0317(10) 0.0264(9) 0.0057(7) -0.0008(7) 0.0087(8)
C31 0.0302(10) 0.0250(9) 0.0254(9) -0.0022(7) -0.0010(7) 0.0090(7)
C32 0.0181(8) 0.0240(8) 0.0126(7) 0.0009(6) 0.0009(6) 0.0074(7)
C33 0.0212(9) 0.0196(8) 0.0161(7) -0.0013(6) 0.0003(6) 0.0052(7)
C34 0.0232(9) 0.0194(8) 0.0164(7) -0.0006(6) 0.0008(6) 0.0055(7)
O35 0.0195(6) 0.0274(6) 0.0231(6) -0.0014(5) 0.0013(5) 0.0059(5)
C35 0.0162(8) 0.0225(8) 0.0207(8) 0.0005(6) -0.0003(6) 0.0064(7)
C36 0.0245(9) 0.0170(8) 0.0196(8) 0.0004(6) -0.0014(6) 0.0070(7)
C37 0.0296(10) 0.0473(11) 0.0266(9) -0.0066(8) -0.0051(7) 0.0203(9)
C38 0.0384(11) 0.0523(12) 0.0249(9) -0.0061(8) -0.0093(8) 0.0203(9)
C39 0.0431(12) 0.0331(10) 0.0196(8) -0.0004(7) 0.0021(8) 0.0120(8)
C40 0.0361(11) 0.0406(10) 0.0240(9) 0.0040(7) 0.0063(8) 0.0160(8)
C41 0.0249(9) 0.0347(10) 0.0221(8) 0.0042(7) 0.0002(7) 0.0112(8)
C42 0.0251(9) 0.0217(8) 0.0147(7) 0.0015(6) -0.0024(6) 0.0101(7)
C43 0.0310(10) 0.0280(9) 0.0294(9) 0.0000(7) 0.0006(7) 0.0129(8)
C44 0.0552(14) 0.0316(10) 0.0357(10) -0.0017(8) 0.0026(9) 0.0272(10)
C45 0.0626(15) 0.0203(9) 0.0318(10) -0.0008(7) 0.0014(9) 0.0095(9)
C46 0.0399(11) 0.0240(9) 0.0285(9) 0.0028(7) -0.0015(8) 0.0012(8)
C47 0.0298(10) 0.0236(9) 0.0225(8) 0.0034(6) 0.0009(7) 0.0079(7)
C48 0.0228(9) 0.0209(8) 0.0161(7) 0.0015(6) 0.0015(6) 0.0086(7)
C49 0.0246(9) 0.0208(8) 0.0164(8) 0.0027(6) 0.0030(7) 0.0086(7)
O50 0.0200(6) 0.0303(6) 0.0258(6) 0.0006(5) 0.0024(5) 0.0120(5)
C50 0.0143(8) 0.0225(8) 0.0231(8) -0.0006(6) -0.0008(6) 0.0059(7)
C51 0.0214(9) 0.0223(8) 0.0153(7) -0.0017(6) -0.0026(6) 0.0042(7)
C52 0.0230(9) 0.0266(9) 0.0226(8) -0.0005(6) -0.0001(7) 0.0076(7)
C53 0.0366(11) 0.0283(9) 0.0268(9) -0.0016(7) 0.0000(7) 0.0157(8)
C54 0.0468(12) 0.0200(9) 0.0280(9) -0.0008(7) 0.0018(8) 0.0090(8)
C55 0.0323(11) 0.0243(9) 0.0345(10) 0.0010(7) 0.0063(8) 0.0000(8)
C56 0.0226(9) 0.0276(9) 0.0275(9) -0.0017(7) 0.0015(7) 0.0054(7)
C57 0.0200(9) 0.0238(8) 0.0187(8) 0.0001(6) -0.0003(6) 0.0107(7)
C58 0.0232(9) 0.0312(9) 0.0233(9) -0.0029(7) -0.0004(7) 0.0038(7)
C59 0.0325(11) 0.0380(10) 0.0244(9) 0.0009(7) 0.0073(8) 0.0056(8)
C60 0.0346(11) 0.0437(11) 0.0190(8) 0.0000(7) 0.0025(7) 0.0206(9)
C61 0.0241(10) 0.0445(10) 0.0221(9) -0.0054(7) -0.0057(7) 0.0165(8)
C62 0.0179(9) 0.0358(10) 0.0265(9) -0.0004(7) -0.0020(7) 0.0090(7)
O1G 0.0441(8) 0.0358(7) 0.0240(6) -0.0001(5) -0.0017(5) 0.0071(6)
C2G 0.0612(14) 0.0516(12) 0.0279(10) 0.0022(8) -0.0017(9) 0.0297(11)
C3G 0.0447(13) 0.0377(11) 0.0577(12) 0.0091(9) 0.0042(10) 0.0163(10)
O4G 0.0446(9) 0.0490(8) 0.0326(7) 0.0060(6) 0.0032(6) 0.0099(6)
C4G 0.0391(12) 0.0298(10) 0.0390(11) 0.0022(8) 0.0001(9) 0.0139(8)
C5G 0.0690(16) 0.0590(14) 0.0361(11) 0.0080(10) -0.0015(10) -0.0014(12)
C6G 0.0344(12) 0.0458(12) 0.0837(15) 0.0035(11) -0.0034(11) 0.0142(10)
O7G 0.0413(8) 0.0515(8) 0.0276(7) -0.0073(6) 0.0103(6) 0.0010(6)
C7G 0.0184(10) 0.0491(12) 0.0328(10) -0.0105(8) 0.0008(7) -0.0039(8)
C8G 0.0354(12) 0.0625(13) 0.0277(10) -0.0105(9) 0.0042(8) -0.0012(10)
C9G 0.0554(15) 0.0758(17) 0.0586(13) -0.0066(12) 0.0033(11) 0.0269(13)
O10G 0.0540(9) 0.0670(9) 0.0312(7) 0.0081(6) 0.0100(6) 0.0308(7)
C10G 0.0245(10) 0.0587(13) 0.0263(10) -0.0003(9) -0.0012(7) 0.0177(9)
C11G 0.0489(13) 0.0650(14) 0.0341(11) -0.0047(9) 0.0039(9) 0.0199(11)
C12G 0.0512(14) 0.0564(13) 0.0465(12) 0.0013(10) 0.0043(10) 0.0240(11)

loop_
_atom_type_symbol
_atom_type_description
_atom_type_scat_dispersion_real
_atom_type_scat_dispersion_imag
_atom_type_scat_source
C C 0.0033 0.0016 'International Tables Vol C Tables 4.2.6.8 and 6.1.1.4'
H H 0.0000 0.0000 'International Tables Vol C Tables 4.2.6.8 and 6.1.1.4'
O O 0.0106 0.0060 'International Tables Vol C Tables 4.2.6.8 and 6.1.1.4'

loop_
_geom_angle_atom_site_label_1
_geom_angle_atom_site_label_2
_geom_angle_atom_site_label_3
_geom_angle
_geom_angle_site_symmetry_1
_geom_angle_site_symmetry_3
_geom_angle_publ_flag
C32 C1 C2 122.51(13) . . ?
C32 C1 C17 122.14(13) . . ?
C2 C1 C17 115.35(13) . . ?
O1G C1G C3G 122.43(15) . . ?
O1G C1G C2G 120.43(16) . . ?
C3G C1G C2G 117.14(15) . . ?
C3 C2 C1 174.23(16) . . ?
C2 C3 C4 177.76(15) . . ?
O4 C4 C3 109.17(11) . . ?
O4 C4 C11 110.23(11) . . ?
C3 C4 C11 110.33(11) . . ?
O4 C4 C5 107.63(11) . . ?
C3 C4 C5 110.55(12) . . ?
C11 C4 C5 108.90(11) . . ?
C6 C5 C10 119.14(13) . . ?
C6 C5 C4 120.95(13) . . ?
C10 C5 C4 119.77(13) . . ?
C5 C6 C7 120.09(15) . . ?
C8 C7 C6 120.55(15) . . ?
C7 C8 C9 119.44(14) . . ?
C10 C9 C8 120.10(15) . . ?
C9 C10 C5 120.65(14) . . ?
C16 C11 C12 118.97(14) . . ?
C16 C11 C4 123.40(13) . . ?
C12 C11 C4 117.63(12) . . ?
C13 C12 C11 120.25(14) . . ?
C14 C13 C12 120.49(15) . . ?
C15 C14 C13 119.48(15) . . ?
C14 C15 C16 120.27(15) . . ?
C11 C16 C15 120.52(15) . . ?
C18 C17 C1 175.28(16) . . ?
C17 C18 C19 178.42(15) . . ?
O19 C19 C18 109.05(12) . . ?
O19 C19 C20 111.03(12) . . ?
C18 C19 C20 110.37(12) . . ?
O19 C19 C26 107.60(12) . . ?
C18 C19 C26 108.54(12) . . ?
C20 C19 C26 110.17(12) . . ?
C25 C20 C21 118.89(15) . . ?
C25 C20 C19 122.23(13) . . ?
C21 C20 C19 118.88(14) . . ?
C22 C21 C20 119.94(16) . . ?
C23 C22 C21 121.00(16) . . ?
C22 C23 C24 119.25(16) . . ?
C23 C24 C25 120.41(16) . . ?
C24 C25 C20 120.49(14) . . ?
C27 C26 C31 119.30(13) . . ?
C27 C26 C19 120.65(13) . . ?
C31 C26 C19 120.05(13) . . ?
C26 C27 C28 119.80(14) . . ?
C29 C28 C27 120.69(15) . . ?
C28 C29 C30 119.64(14) . . ?
C29 C30 C31 120.29(15) . . ?
C30 C31 C26 120.28(15) . . ?
C1 C32 C48 121.41(13) . . ?
C1 C32 C33 119.80(13) . . ?
C48 C32 C33 118.79(13) . . ?
C34 C33 C32 177.30(16) . . ?
C33 C34 C35 176.48(15) . . ?
O35 C35 C34 110.17(11) . . ?
O35 C35 C36 106.49(11) . . ?
C34 C35 C36 109.39(12) . . ?
O35 C35 C42 111.30(12) . . ?
C34 C35 C42 108.92(12) . . ?
C36 C35 C42 110.55(11) . . ?
C37 C36 C41 118.63(14) . . ?
C37 C36 C35 119.56(14) . . ?
C41 C36 C35 121.79(14) . . ?
C36 C37 C38 120.50(16) . . ?
C39 C38 C37 120.39(16) . . ?
C38 C39 C40 119.38(15) . . ?
C39 C40 C41 120.32(16) . . ?
C40 C41 C36 120.77(15) . . ?
C43 C42 C47 119.10(14) . . ?
C43 C42 C35 120.70(14) . . ?
C47 C42 C35 120.21(13) . . ?
C42 C43 C44 120.18(16) . . ?
C45 C44 C43 120.29(17) . . ?
C46 C45 C44 119.72(16) . . ?
C45 C46 C47 120.41(17) . . ?
C46 C47 C42 120.28(16) . . ?
C49 C48 C32 179.41(16) . . ?
C48 C49 C50 177.26(14) . . ?
O50 C50 C49 109.66(12) . . ?
O50 C50 C57 105.87(11) . . ?
C49 C50 C57 110.33(12) . . ?
O50 C50 C51 112.09(12) . . ?
C49 C50 C51 108.67(12) . . ?
C57 C50 C51 110.20(12) . . ?
C56 C51 C52 119.05(14) . . ?
C56 C51 C50 121.27(14) . . ?
C52 C51 C50 119.68(13) . . ?
C53 C52 C51 120.63(15) . . ?
C52 C53 C54 119.83(16) . . ?
C55 C54 C53 119.88(15) . . ?
C54 C55 C56 120.30(15) . . ?
C51 C56 C55 120.23(16) . . ?
C58 C57 C62 118.49(13) . . ?
C58 C57 C50 122.96(13) . . ?
C62 C57 C50 118.55(13) . . ?
C57 C58 C59 120.83(15) . . ?
C60 C59 C58 120.42(15) . . ?
C59 C60 C61 119.31(14) . . ?
C62 C61 C60 120.47(15) . . ?
C61 C62 C57 120.43(15) . . ?
O4G C4G C6G 121.78(16) . . ?
O4G C4G C5G 120.59(17) . . ?
C6G C4G C5G 117.62(17) . . ?
O7G C7G C8G 120.82(18) . . ?
O7G C7G C9G 121.91(17) . . ?
C8G C7G C9G 117.27(16) . . ?
O10G C10G C12G 122.62(16) . . ?
O10G C10G C11G 120.70(17) . . ?
C12G C10G C11G 116.68(16) . . ?

loop_
_geom_bond_atom_site_label_1
_geom_bond_atom_site_label_2
_geom_bond_distance
_geom_bond_site_symmetry_2
_geom_bond_publ_flag
C1 C32 1.368(2) . ?
C1 C2 1.428(2) . ?
C1 C17 1.431(2) . ?
C1G O1G 1.2230(18) . ?
C1G C3G 1.486(3) . ?
C1G C2G 1.491(2) . ?
C2 C3 1.197(2) . ?
C3 C4 1.475(2) . ?
O4 C4 1.4342(17) . ?
C4 C11 1.534(2) . ?
C4 C5 1.535(2) . ?
C5 C6 1.386(2) . ?
C5 C10 1.386(2) . ?
C6 C7 1.387(2) . ?
C7 C8 1.382(2) . ?
C8 C9 1.384(2) . ?
C9 C10 1.384(2) . ?
C11 C16 1.386(2) . ?
C11 C12 1.392(2) . ?
C12 C13 1.387(2) . ?
C13 C14 1.382(2) . ?
C14 C15 1.382(2) . ?
C15 C16 1.389(2) . ?
C17 C18 1.195(2) . ?
C18 C19 1.481(2) . ?
O19 C19 1.4232(17) . ?
C19 C20 1.537(2) . ?
C19 C26 1.539(2) . ?
C20 C25 1.389(2) . ?
C20 C21 1.394(2) . ?
C21 C22 1.385(2) . ?
C22 C23 1.378(2) . ?
C23 C24 1.381(2) . ?
C24 C25 1.387(2) . ?
C26 C27 1.388(2) . ?
C26 C31 1.390(2) . ?
C27 C28 1.393(2) . ?
C28 C29 1.373(2) . ?
C29 C30 1.383(2) . ?
C30 C31 1.385(2) . ?
C32 C48 1.429(2) . ?
C32 C33 1.430(2) . ?
C33 C34 1.197(2) . ?
C34 C35 1.482(2) . ?
O35 C35 1.4210(17) . ?
C35 C36 1.535(2) . ?
C35 C42 1.540(2) . ?
C36 C37 1.384(2) . ?
C36 C41 1.384(2) . ?
C37 C38 1.389(2) . ?
C38 C39 1.376(2) . ?
C39 C40 1.379(2) . ?
C40 C41 1.383(2) . ?
C42 C43 1.382(2) . ?
C42 C47 1.394(2) . ?
C43 C44 1.394(2) . ?
C44 C45 1.378(3) . ?
C45 C46 1.377(3) . ?
C46 C47 1.384(2) . ?
C48 C49 1.202(2) . ?
C49 C50 1.490(2) . ?
O50 C50 1.4282(18) . ?
C50 C57 1.531(2) . ?
C50 C51 1.538(2) . ?
C51 C56 1.387(2) . ?
C51 C52 1.392(2) . ?
C52 C53 1.386(2) . ?
C53 C54 1.387(2) . ?
C54 C55 1.379(2) . ?
C55 C56 1.391(2) . ?
C57 C58 1.383(2) . ?
C57 C62 1.394(2) . ?
C58 C59 1.386(2) . ?
C59 C60 1.375(2) . ?
C60 C61 1.384(2) . ?
C61 C62 1.383(2) . ?
O4G C4G 1.218(2) . ?
C4G C6G 1.489(3) . ?
C4G C5G 1.492(2) . ?
O7G C7G 1.217(2) . ?
C7G C8G 1.488(2) . ?
C7G C9G 1.489(3) . ?
O10G C10G 1.2152(19) . ?
C10G C12G 1.491(3) . ?
C10G C11G 1.494(2) . ?

loop_
_geom_hbond_atom_site_label_D
_geom_hbond_atom_site_label_H
_geom_hbond_atom_site_label_A
_geom_hbond_distance_DH
_geom_hbond_distance_HA
_geom_hbond_distance_DA
_geom_hbond_angle_DHA
_geom_hbond_site_symmetry_A
O4 H4 O1G 0.955(9) 1.870(9) 2.824(1) 176(2) .
O19 H19 O4G 0.950(9) 1.90(1) 2.830(2) 165(2) .
O35 H35 O7G 0.960(9) 1.80(1) 2.745(1) 170(2) .
O50 H50 O10G 0.960(9) 1.92(1) 2.841(2) 161(2) .

loop_
_geom_torsion_atom_site_label_1
_geom_torsion_atom_site_label_2
_geom_torsion_atom_site_label_3
_geom_torsion_atom_site_label_4
_geom_torsion
_geom_torsion_site_symmetry_1
_geom_torsion_site_symmetry_2
_geom_torsion_site_symmetry_3
_geom_torsion_site_symmetry_4
_geom_torsion_publ_flag
C32 C1 C2 C3 -163.1(15) . . . . ?
C17 C1 C2 C3 16.8(16) . . . . ?
C1 C2 C3 C4 -106(4) . . . . ?
C2 C3 C4 O4 74(4) . . . . ?
C2 C3 C4 C11 -47(4) . . . . ?
C2 C3 C4 C5 -168(4) . . . . ?
O4 C4 C5 C6 -22.01(18) . . . . ?
C3 C4 C5 C6 -141.15(14) . . . . ?
C11 C4 C5 C6 97.48(16) . . . . ?
O4 C4 C5 C10 162.41(13) . . . . ?
C3 C4 C5 C10 43.27(18) . . . . ?
C11 C4 C5 C10 -78.10(16) . . . . ?
C10 C5 C6 C7 0.7(2) . . . . ?
C4 C5 C6 C7 -174.89(14) . . . . ?
C5 C6 C7 C8 0.8(2) . . . . ?
C6 C7 C8 C9 -1.5(2) . . . . ?
C7 C8 C9 C10 0.7(2) . . . . ?
C8 C9 C10 C5 0.8(2) . . . . ?
C6 C5 C10 C9 -1.5(2) . . . . ?
C4 C5 C10 C9 174.12(14) . . . . ?
O4 C4 C11 C16 -130.35(14) . . . . ?
C3 C4 C11 C16 -9.72(19) . . . . ?
C5 C4 C11 C16 111.79(15) . . . . ?
O4 C4 C11 C12 50.95(16) . . . . ?
C3 C4 C11 C12 171.58(13) . . . . ?
C5 C4 C11 C12 -66.91(16) . . . . ?
C16 C11 C12 C13 1.4(2) . . . . ?
C4 C11 C12 C13 -179.83(13) . . . . ?
C11 C12 C13 C14 0.0(2) . . . . ?
C12 C13 C14 C15 -1.1(2) . . . . ?
C13 C14 C15 C16 0.9(2) . . . . ?
C12 C11 C16 C15 -1.7(2) . . . . ?
C4 C11 C16 C15 179.66(13) . . . . ?
C14 C15 C16 C11 0.5(2) . . . . ?
C32 C1 C17 C18 -167.6(17) . . . . ?
C2 C1 C17 C18 12.5(18) . . . . ?
C1 C17 C18 C19 -16(7) . . . . ?
C17 C18 C19 O19 -7(6) . . . . ?
C17 C18 C19 C20 -129(6) . . . . ?
C17 C18 C19 C26 110(6) . . . . ?
O19 C19 C20 C25 -147.80(13) . . . . ?
C18 C19 C20 C25 -26.75(18) . . . . ?
C26 C19 C20 C25 93.10(15) . . . . ?
O19 C19 C20 C21 33.22(18) . . . . ?
C18 C19 C20 C21 154.27(13) . . . . ?
C26 C19 C20 C21 -85.88(16) . . . . ?
C25 C20 C21 C22 1.5(2) . . . . ?
C19 C20 C21 C22 -179.45(14) . . . . ?
C20 C21 C22 C23 -0.7(2) . . . . ?
C21 C22 C23 C24 -0.7(2) . . . . ?
C22 C23 C24 C25 1.4(2) . . . . ?
C23 C24 C25 C20 -0.6(2) . . . . ?
C21 C20 C25 C24 -0.9(2) . . . . ?
C19 C20 C25 C24 -179.87(13) . . . . ?
O19 C19 C26 C27 -7.44(19) . . . . ?
C18 C19 C26 C27 -125.32(15) . . . . ?
C20 C19 C26 C27 113.73(15) . . . . ?
O19 C19 C26 C31 172.03(13) . . . . ?
C18 C19 C26 C31 54.15(18) . . . . ?
C20 C19 C26 C31 -66.80(17) . . . . ?
C31 C26 C27 C28 0.6(2) . . . . ?
C19 C26 C27 C28 -179.96(14) . . . . ?
C26 C27 C28 C29 0.1(2) . . . . ?
C27 C28 C29 C30 -0.3(3) . . . . ?
C28 C29 C30 C31 -0.1(2) . . . . ?
C29 C30 C31 C26 0.8(2) . . . . ?
C27 C26 C31 C30 -1.0(2) . . . . ?
C19 C26 C31 C30 179.50(15) . . . . ?
C2 C1 C32 C48 -5.4(2) . . . . ?
C17 C1 C32 C48 174.76(12) . . . . ?
C2 C1 C32 C33 174.38(13) . . . . ?
C17 C1 C32 C33 -5.5(2) . . . . ?
C1 C32 C33 C34 -19(3) . . . . ?
C48 C32 C33 C34 160(3) . . . . ?
C32 C33 C34 C35 94(4) . . . . ?
C33 C34 C35 O35 -123(3) . . . . ?
C33 C34 C35 C36 -7(3) . . . . ?
C33 C34 C35 C42 114(3) . . . . ?
O35 C35 C36 C37 -37.07(18) . . . . ?
C34 C35 C36 C37 -156.11(14) . . . . ?
C42 C35 C36 C37 83.96(17) . . . . ?
O35 C35 C36 C41 144.34(13) . . . . ?
C34 C35 C36 C41 25.31(19) . . . . ?
C42 C35 C36 C41 -94.62(16) . . . . ?
C41 C36 C37 C38 -0.7(2) . . . . ?
C35 C36 C37 C38 -179.28(15) . . . . ?
C36 C37 C38 C39 0.0(3) . . . . ?
C37 C38 C39 C40 0.4(3) . . . . ?
C38 C39 C40 C41 0.0(3) . . . . ?
C39 C40 C41 C36 -0.6(2) . . . . ?
C37 C36 C41 C40 1.0(2) . . . . ?
C35 C36 C41 C40 179.58(14) . . . . ?
O35 C35 C42 C43 11.24(18) . . . . ?
C34 C35 C42 C43 132.90(14) . . . . ?
C36 C35 C42 C43 -106.89(15) . . . . ?
O35 C35 C42 C47 -168.10(12) . . . . ?
C34 C35 C42 C47 -46.45(17) . . . . ?
C36 C35 C42 C47 73.77(17) . . . . ?
C47 C42 C43 C44 1.5(2) . . . . ?
C35 C42 C43 C44 -177.86(13) . . . . ?
C42 C43 C44 C45 0.1(2) . . . . ?
C43 C44 C45 C46 -1.5(2) . . . . ?
C44 C45 C46 C47 1.3(2) . . . . ?
C45 C46 C47 C42 0.4(2) . . . . ?
C43 C42 C47 C46 -1.8(2) . . . . ?
C35 C42 C47 C46 177.60(13) . . . . ?
C1 C32 C48 C49 -147(19) . . . . ?
C33 C32 C48 C49 33(19) . . . . ?
C32 C48 C49 C50 -130(18) . . . . ?
C48 C49 C50 O50 -129(3) . . . . ?
C48 C49 C50 C57 -13(3) . . . . ?
C48 C49 C50 C51 108(3) . . . . ?
O50 C50 C51 C56 8.91(19) . . . . ?
C49 C50 C51 C56 130.27(14) . . . . ?
C57 C50 C51 C56 -108.72(15) . . . . ?
O50 C50 C51 C52 -171.17(12) . . . . ?
C49 C50 C51 C52 -49.81(17) . . . . ?
C57 C50 C51 C52 71.20(17) . . . . ?
C56 C51 C52 C53 -2.5(2) . . . . ?
C50 C51 C52 C53 177.63(13) . . . . ?
C51 C52 C53 C54 0.0(2) . . . . ?
C52 C53 C54 C55 2.3(2) . . . . ?
C53 C54 C55 C56 -2.1(2) . . . . ?
C52 C51 C56 C55 2.6(2) . . . . ?
C50 C51 C56 C55 -177.44(13) . . . . ?
C54 C55 C56 C51 -0.4(2) . . . . ?
O50 C50 C57 C58 120.75(15) . . . . ?
C49 C50 C57 C58 2.2(2) . . . . ?
C51 C50 C57 C58 -117.84(16) . . . . ?
O50 C50 C57 C62 -59.28(17) . . . . ?
C49 C50 C57 C62 -177.86(13) . . . . ?
C51 C50 C57 C62 62.13(18) . . . . ?
C62 C57 C58 C59 1.5(2) . . . . ?
C50 C57 C58 C59 -178.52(15) . . . . ?
C57 C58 C59 C60 -0.3(3) . . . . ?
C58 C59 C60 C61 -1.6(2) . . . . ?
C59 C60 C61 C62 2.2(2) . . . . ?
C60 C61 C62 C57 -0.9(2) . . . . ?
C58 C57 C62 C61 -0.9(2) . . . . ?
C50 C57 C62 C61 179.09(14) . . . . ?

loop_
_cod_related_entry_id
_cod_related_entry_database
_cod_related_entry_code
1 ChemSpider 21141134
